data_2222534
loop_
_publ_author_name
'Xu, Zhi-Hong'
'Wang, Hong-Sheng'
'Tao, Lian-Ting'
'Wang, Hong-Wei'

_publ_section_title
3',6'-Bis(ethylamino)-2',7'-dimethyl-2-{[2-[(<i>E</i>)-3,4-methylenedioxybenzylideneamino]ethyl}spiro[isoindoline-1,9'-xanthen]-3-one
_journal_coeditor_code AT2829
_journal_issue 8
_journal_name_full 'Acta Crystallographica Section E'
_journal_page_first o1876
_journal_paper_doi 10.1107/S1600536809025872
_journal_volume 65
_journal_year 2009
_chemical_formula_iupac 'C36 H36 N4 O4'
_chemical_formula_moiety 'C36 H36 N4 O4'
_chemical_formula_sum 'C36 H36 N4 O4'
_chemical_formula_weight 588.69
_chemical_name_systematic
;
3',6'-Bis(ethylamino)-2',7'-dimethyl-2-{[2-[(<i>E</i>)-3,4-
methylenedioxybenzylideneamino]ethyl}spiro[isoindoline-1,9'-xanthen]-3-one
;
_space_group_IT_number 2
_symmetry_cell_setting triclinic
_symmetry_space_group_name_Hall '-P 1'
_symmetry_space_group_name_H-M 'P -1'
_atom_sites_solution_hydrogens geom
_atom_sites_solution_primary direct
_atom_sites_solution_secondary difmap
_audit_creation_method SHELXL-97
_cell_angle_alpha 93.623(8)
_cell_angle_beta 92.078(8)
_cell_angle_gamma 92.827(7)
_cell_formula_units_Z 2
_cell_length_a 9.561(4)
_cell_length_b 12.262(5)
_cell_length_c 13.005(6)
_cell_measurement_reflns_used 2059
_cell_measurement_temperature 296(2)
_cell_measurement_theta_max 25.81
_cell_measurement_theta_min 2.60
_cell_volume 1518.6(11)
_computing_cell_refinement 'SAINT (Bruker, 2005)'
_computing_data_collection 'SMART (Bruker, 2005)'
_computing_data_reduction 'SAINT (Bruker, 2005)'
_computing_molecular_graphics 'SHELXTL (Sheldrick, 2008)'
_computing_publication_material 'SHELXTL (Sheldrick, 2008)'
_computing_structure_refinement 'SHELXL97 (Sheldrick, 2008)'
_computing_structure_solution 'SHELXS97 (Sheldrick, 2008)'
_diffrn_ambient_temperature 296(2)
_diffrn_measured_fraction_theta_full 0.991
_diffrn_measured_fraction_theta_max 0.991
_diffrn_measurement_device_type 'Bruker SMART CCD area detector'
_diffrn_measurement_method '\f and \w'
_diffrn_radiation_monochromator graphite
_diffrn_radiation_source 'fine-focus sealed tube'
_diffrn_radiation_type MoK\a
_diffrn_radiation_wavelength 0.71073
_diffrn_reflns_av_R_equivalents 0.0155
_diffrn_reflns_av_sigmaI/netI 0.0376
_diffrn_reflns_limit_h_max 11
_diffrn_reflns_limit_h_min -11
_diffrn_reflns_limit_k_max 14
_diffrn_reflns_limit_k_min -13
_diffrn_reflns_limit_l_max 15
_diffrn_reflns_limit_l_min -13
_diffrn_reflns_number 8102
_diffrn_reflns_theta_full 25.50
_diffrn_reflns_theta_max 25.50
_diffrn_reflns_theta_min 1.57
_exptl_absorpt_coefficient_mu 0.085
_exptl_absorpt_correction_T_max 0.9774
_exptl_absorpt_correction_T_min 0.9709
_exptl_absorpt_correction_type multi-scan
_exptl_absorpt_process_details '(SADABS; Sheldrick, 1996)'
_exptl_crystal_colour colorless
_exptl_crystal_density_diffrn 1.287
_exptl_crystal_density_method 'not measured'
_exptl_crystal_description block
_exptl_crystal_F_000 624
_exptl_crystal_size_max 0.35
_exptl_crystal_size_mid 0.32
_exptl_crystal_size_min 0.27
_refine_diff_density_max 0.181
_refine_diff_density_min -0.248
_refine_ls_extinction_method none
_refine_ls_goodness_of_fit_ref 1.826
_refine_ls_hydrogen_treatment mixed
_refine_ls_matrix_type full
_refine_ls_number_parameters 409
_refine_ls_number_reflns 5606
_refine_ls_number_restraints 0
_refine_ls_restrained_S_all 1.826
_refine_ls_R_factor_all 0.0782
_refine_ls_R_factor_gt 0.0484
_refine_ls_shift/su_max 0.000
_refine_ls_shift/su_mean 0.000
_refine_ls_structure_factor_coef Fsqd
_refine_ls_weighting_details 'calc w=1/[\s^2^(Fo^2^)]'
_refine_ls_weighting_scheme calc
_refine_ls_wR_factor_gt 0.0656
_refine_ls_wR_factor_ref 0.0692
_reflns_number_gt 3838
_reflns_number_total 5606
_reflns_threshold_expression I>2\s(I)
_cod_data_source_file at2829.cif
_cod_data_source_block I
_cod_depositor_comments
;
The following automatic conversions were performed:
'_symmetry_cell_setting' value 'Triclinic' changed to 'triclinic'
according to '/home/saulius/struct/CIF-dictionaries/cif_core.dic'
dictionary named 'cif_core.dic' version 2.4.1 from 2010-06-29.

Automatic conversion script
Id: cif_fix_enum 1527 2010-12-29 10:47:43Z saulius 

The following automatic conversions were performed:

'_symmetry_cell_setting' value 'Triclinic' changed to 'triclinic'
according to /home/saulius/struct/CIF-dictionaries/cif_core.dic
dictionary named 'cif_core.dic' version 2.4.1 from 2010-06-29.

Automatic conversion script
Id: cif_fix_values 1715 2011-07-08 13:25:40Z adriana 
;
_cod_original_cell_volume 1518.5(12)
_cod_original_sg_symbol_H-M P-1
_cod_database_code 2222534
_cod_database_fobs_code 2222534

loop_
_symmetry_equiv_pos_as_xyz
'x, y, z'
'-x, -y, -z'

loop_
_atom_site_type_symbol
_atom_site_label
_atom_site_fract_x
_atom_site_fract_y
_atom_site_fract_z
_atom_site_U_iso_or_equiv
_atom_site_adp_type
_atom_site_calc_flag
_atom_site_refinement_flags
_atom_site_occupancy
_atom_site_disorder_assembly
_atom_site_disorder_group
C C1 1.0868(2) 1.00378(15) -0.21394(16) 0.0673(7) Uani d . 1 . .
H H1A 1.0771 1.0680 -0.1692 0.101 Uiso calc R 1 . .
H H1B 1.0286 1.0075 -0.2752 0.101 Uiso calc R 1 . .
H H1C 1.1828 0.9996 -0.2323 0.101 Uiso calc R 1 . .
C C2 1.0422(2) 0.90267(15) -0.15876(15) 0.0498(6) Uani d . 1 . .
H H2A 0.9451 0.9067 -0.1404 0.060 Uiso calc R 1 . .
H H2B 1.0499 0.8378 -0.2044 0.060 Uiso calc R 1 . .
C C3 1.1025(2) 0.81736(15) 0.00388(15) 0.0366(5) Uani d . 1 . .
C C4 1.1834(2) 0.82230(15) 0.09733(15) 0.0384(5) Uani d . 1 . .
C C5 1.15344(19) 0.74560(14) 0.16730(14) 0.0384(5) Uani d . 1 . .
H H5 1.2072 0.7484 0.2285 0.046 Uiso calc R 1 . .
C C6 1.04600(19) 0.66337(14) 0.15110(14) 0.0317(5) Uani d . 1 . .
C C7 0.97058(19) 0.66070(14) 0.05864(14) 0.0333(5) Uani d . 1 . .
C C8 0.99800(19) 0.73535(14) -0.01517(14) 0.0373(5) Uani d . 1 . .
H H8 0.9462 0.7303 -0.0774 0.045 Uiso calc R 1 . .
C C9 1.2989(2) 0.91013(15) 0.11943(16) 0.0585(6) Uani d . 1 . .
H H9A 1.2585 0.9796 0.1321 0.088 Uiso calc R 1 . .
H H9B 1.3576 0.9130 0.0612 0.088 Uiso calc R 1 . .
H H9C 1.3540 0.8936 0.1791 0.088 Uiso calc R 1 . .
C C10 1.01167(19) 0.58503(14) 0.23360(14) 0.0329(5) Uani d . 1 . .
C C11 0.89724(18) 0.50054(14) 0.19301(14) 0.0312(5) Uani d . 1 . .
C C12 0.82788(19) 0.50651(14) 0.09922(15) 0.0335(5) Uani d . 1 . .
C C13 0.71638(19) 0.43470(14) 0.06531(15) 0.0382(5) Uani d . 1 . .
H H13 0.6713 0.4423 0.0018 0.046 Uiso calc R 1 . .
C C14 0.6722(2) 0.35141(15) 0.12629(15) 0.0371(5) Uani d . 1 . .
C C15 0.7419(2) 0.34181(15) 0.22286(15) 0.0381(5) Uani d . 1 . .
C C16 0.85157(19) 0.41539(14) 0.25314(14) 0.0381(5) Uani d . 1 . .
H H16 0.8976 0.4083 0.3164 0.046 Uiso calc R 1 . .
C C17 0.6979(2) 0.25228(15) 0.29171(16) 0.0565(6) Uani d . 1 . .
H H17A 0.7611 0.2543 0.3509 0.085 Uiso calc R 1 . .
H H17B 0.6999 0.1824 0.2542 0.085 Uiso calc R 1 . .
H H17C 0.6046 0.2633 0.3137 0.085 Uiso calc R 1 . .
C C18 0.4790(2) 0.28637(16) -0.00008(17) 0.0574(6) Uani d . 1 . .
H H18A 0.5399 0.2817 -0.0581 0.069 Uiso calc R 1 . .
H H18B 0.4365 0.3566 0.0010 0.069 Uiso calc R 1 . .
C C19 0.3653(2) 0.19525(17) -0.01317(19) 0.0815(8) Uani d . 1 . .
H H19A 0.4075 0.1257 -0.0159 0.122 Uiso calc R 1 . .
H H19B 0.3116 0.2023 -0.0760 0.122 Uiso calc R 1 . .
H H19C 0.3049 0.2001 0.0441 0.122 Uiso calc R 1 . .
C C20 1.14037(19) 0.53312(14) 0.27722(14) 0.0320(5) Uani d . 1 . .
C C21 1.2363(2) 0.47156(14) 0.22513(15) 0.0426(5) Uani d . 1 . .
H H21 1.2253 0.4545 0.1545 0.051 Uiso calc R 1 . .
C C22 1.3490(2) 0.43615(15) 0.28146(17) 0.0507(6) Uani d . 1 . .
H H22 1.4161 0.3964 0.2478 0.061 Uiso calc R 1 . .
C C23 1.3639(2) 0.45904(16) 0.38774(17) 0.0503(6) Uani d . 1 . .
H H23 1.4399 0.4338 0.4243 0.060 Uiso calc R 1 . .
C C24 1.2665(2) 0.51889(15) 0.43903(15) 0.0445(5) Uani d . 1 . .
H H24 1.2754 0.5340 0.5100 0.053 Uiso calc R 1 . .
C C25 1.15530(19) 0.55590(14) 0.38242(14) 0.0332(5) Uani d . 1 . .
C C26 1.0429(2) 0.62796(15) 0.41636(16) 0.0363(5) Uani d . 1 . .
C C27 0.86305(19) 0.72948(14) 0.32757(15) 0.0435(5) Uani d . 1 . .
H H27A 0.8826 0.7745 0.2706 0.052 Uiso calc R 1 . .
H H27B 0.8758 0.7761 0.3906 0.052 Uiso calc R 1 . .
C C28 0.7120(2) 0.68842(16) 0.31699(18) 0.0617(7) Uani d . 1 . .
H H28A 0.6937 0.6478 0.2510 0.074 Uiso calc R 1 . .
H H28B 0.6904 0.6404 0.3714 0.074 Uiso calc R 1 . .
C C29 0.5234(2) 0.77978(17) 0.38177(17) 0.0555(6) Uani d . 1 . .
H H29 0.5086 0.7161 0.4160 0.067 Uiso calc R 1 . .
C C30 0.4246(2) 0.86726(16) 0.39934(16) 0.0446(5) Uani d . 1 . .
C C31 0.3017(2) 0.84294(16) 0.44650(16) 0.0523(6) Uani d . 1 . .
H H31 0.2865 0.7731 0.4692 0.063 Uiso calc R 1 . .
C C32 0.1989(2) 0.91831(17) 0.46180(17) 0.0558(6) Uani d . 1 . .
H H32 0.1159 0.9008 0.4936 0.067 Uiso calc R 1 . .
C C33 0.2274(2) 1.01850(17) 0.42755(17) 0.0503(6) Uani d . 1 . .
C C34 0.3508(2) 1.04583(17) 0.38140(17) 0.0491(6) Uani d . 1 . .
C C35 0.4526(2) 0.97297(16) 0.36598(16) 0.0510(6) Uani d . 1 . .
H H35 0.5359 0.9920 0.3352 0.061 Uiso calc R 1 . .
C C36 0.2187(2) 1.19285(17) 0.38506(19) 0.0656(7) Uani d . 1 . .
H H36A 0.2343 1.2557 0.4340 0.079 Uiso calc R 1 . .
H H36B 0.1657 1.2152 0.3256 0.079 Uiso calc R 1 . .
N N1 0.96564(15) 0.64561(11) 0.32967(11) 0.0345(4) Uani d . 1 . .
N N4 0.62548(19) 0.78474(14) 0.32444(15) 0.0602(5) Uani d . 1 . .
N N2 1.1293(2) 0.89507(15) -0.06710(14) 0.0502(5) Uani d . 1 . .
O O2 0.86117(13) 0.58540(10) 0.03119(9) 0.0419(4) Uani d . 1 . .
N N3 0.56092(19) 0.27858(15) 0.09466(16) 0.0523(5) Uani d . 1 . .
O O4 1.02493(14) 0.66716(10) 0.50372(10) 0.0505(4) Uani d . 1 . .
O O5 0.34971(16) 1.15342(11) 0.35415(14) 0.0777(5) Uani d . 1 . .
O O6 0.14296(15) 1.10722(12) 0.43125(13) 0.0706(5) Uani d . 1 . .
H H3N 0.542(2) 0.2270(15) 0.1319(15) 0.061(8) Uiso d . 1 . .
H H2N 1.183(2) 0.9440(15) -0.0491(15) 0.057(8) Uiso d . 1 . .

loop_
_atom_site_aniso_label
_atom_site_aniso_U_11
_atom_site_aniso_U_22
_atom_site_aniso_U_33
_atom_site_aniso_U_12
_atom_site_aniso_U_13
_atom_site_aniso_U_23
C1 0.0826(19) 0.0578(15) 0.0642(17) -0.0007(13) -0.0017(14) 0.0310(13)
C2 0.0529(15) 0.0500(13) 0.0481(14) 0.0009(11) -0.0011(12) 0.0188(12)
C3 0.0382(12) 0.0331(11) 0.0402(13) 0.0051(10) 0.0070(10) 0.0088(10)
C4 0.0409(13) 0.0360(12) 0.0385(13) -0.0013(10) 0.0005(10) 0.0051(10)
C5 0.0401(13) 0.0424(12) 0.0325(12) 0.0044(10) -0.0059(10) 0.0037(10)
C6 0.0332(11) 0.0316(11) 0.0309(12) 0.0044(9) 0.0010(9) 0.0049(9)
C7 0.0339(12) 0.0315(11) 0.0350(12) 0.0006(10) 0.0021(10) 0.0059(10)
C8 0.0384(12) 0.0409(12) 0.0331(12) 0.0024(10) -0.0029(9) 0.0082(10)
C9 0.0613(16) 0.0547(14) 0.0579(15) -0.0132(12) -0.0068(12) 0.0092(12)
C10 0.0357(12) 0.0355(11) 0.0283(11) 0.0048(10) 0.0024(9) 0.0050(9)
C11 0.0341(12) 0.0310(11) 0.0292(11) 0.0049(9) 0.0038(9) 0.0037(9)
C12 0.0328(12) 0.0328(11) 0.0359(12) 0.0016(9) 0.0051(10) 0.0081(10)
C13 0.0371(12) 0.0413(12) 0.0364(12) 0.0001(10) -0.0019(10) 0.0072(10)
C14 0.0320(12) 0.0347(12) 0.0451(13) 0.0025(10) 0.0063(10) 0.0022(11)
C15 0.0386(12) 0.0358(12) 0.0416(13) 0.0032(10) 0.0099(10) 0.0087(11)
C16 0.0428(13) 0.0399(12) 0.0332(12) 0.0069(10) 0.0030(10) 0.0094(10)
C17 0.0577(15) 0.0544(14) 0.0592(16) -0.0044(12) 0.0067(12) 0.0218(13)
C18 0.0439(14) 0.0501(14) 0.0772(18) -0.0020(12) -0.0104(13) 0.0071(13)
C19 0.0530(16) 0.0713(17) 0.116(2) -0.0197(14) -0.0203(15) 0.0078(16)
C20 0.0331(11) 0.0314(11) 0.0320(12) 0.0027(9) 0.0007(9) 0.0059(9)
C21 0.0434(13) 0.0459(13) 0.0393(13) 0.0090(11) 0.0005(11) 0.0042(11)
C22 0.0435(14) 0.0530(14) 0.0571(16) 0.0172(11) 0.0045(12) 0.0016(12)
C23 0.0416(13) 0.0510(14) 0.0588(16) 0.0122(11) -0.0117(12) 0.0073(12)
C24 0.0492(14) 0.0470(13) 0.0370(13) 0.0040(11) -0.0079(11) 0.0058(11)
C25 0.0361(12) 0.0316(11) 0.0321(12) 0.0000(9) -0.0002(10) 0.0066(9)
C26 0.0401(13) 0.0342(12) 0.0346(13) -0.0024(10) 0.0028(10) 0.0058(10)
C27 0.0482(14) 0.0399(12) 0.0443(13) 0.0117(11) 0.0080(11) 0.0056(10)
C28 0.0477(15) 0.0549(15) 0.0834(19) 0.0167(12) 0.0039(13) -0.0004(13)
C29 0.0504(15) 0.0536(14) 0.0631(17) 0.0079(12) -0.0034(13) 0.0074(13)
C30 0.0440(14) 0.0455(13) 0.0439(14) 0.0069(11) -0.0032(11) -0.0007(11)
C31 0.0527(15) 0.0509(14) 0.0539(15) 0.0005(12) 0.0080(12) 0.0064(12)
C32 0.0485(15) 0.0524(15) 0.0676(17) 0.0009(12) 0.0174(13) 0.0056(13)
C33 0.0404(14) 0.0482(14) 0.0617(16) 0.0082(12) 0.0063(12) -0.0073(12)
C34 0.0462(15) 0.0432(14) 0.0579(16) 0.0008(12) 0.0061(12) 0.0008(12)
C35 0.0411(14) 0.0562(15) 0.0562(15) 0.0040(12) 0.0075(11) 0.0027(12)
C36 0.0593(17) 0.0528(15) 0.087(2) 0.0119(13) 0.0100(14) 0.0092(14)
N1 0.0379(10) 0.0356(9) 0.0309(10) 0.0095(8) 0.0021(8) 0.0032(8)
N4 0.0460(12) 0.0657(13) 0.0716(15) 0.0197(10) 0.0092(11) 0.0086(11)
N2 0.0550(13) 0.0457(13) 0.0504(13) -0.0078(11) -0.0064(10) 0.0197(11)
O2 0.0443(9) 0.0436(8) 0.0374(8) -0.0103(7) -0.0093(7) 0.0154(7)
N3 0.0471(12) 0.0488(13) 0.0613(14) -0.0095(10) 0.0016(10) 0.0159(12)
O4 0.0631(10) 0.0582(9) 0.0303(8) 0.0083(8) 0.0046(7) -0.0029(7)
O5 0.0602(11) 0.0485(10) 0.1288(16) 0.0102(9) 0.0299(11) 0.0207(10)
O6 0.0518(10) 0.0517(10) 0.1091(15) 0.0076(8) 0.0208(10) -0.0020(10)

loop_
_atom_type_symbol
_atom_type_description
_atom_type_scat_dispersion_real
_atom_type_scat_dispersion_imag
_atom_type_scat_source
C C 0.0033 0.0016 'International Tables Vol C Tables 4.2.6.8 and 6.1.1.4'
H H 0.0000 0.0000 'International Tables Vol C Tables 4.2.6.8 and 6.1.1.4'
N N 0.0061 0.0033 'International Tables Vol C Tables 4.2.6.8 and 6.1.1.4'
O O 0.0106 0.0060 'International Tables Vol C Tables 4.2.6.8 and 6.1.1.4'

loop_
_geom_angle_atom_site_label_1
_geom_angle_atom_site_label_2
_geom_angle_atom_site_label_3
_geom_angle_site_symmetry_1
_geom_angle_site_symmetry_3
_geom_angle
_geom_angle_publ_flag
C2 C1 H1A . . 109.5 ?
C2 C1 H1B . . 109.5 ?
H1A C1 H1B . . 109.5 ?
C2 C1 H1C . . 109.5 ?
H1A C1 H1C . . 109.5 ?
H1B C1 H1C . . 109.5 ?
N2 C2 C1 . . 110.27(17) ?
N2 C2 H2A . . 109.6 ?
C1 C2 H2A . . 109.6 ?
N2 C2 H2B . . 109.6 ?
C1 C2 H2B . . 109.6 ?
H2A C2 H2B . . 108.1 ?
C8 C3 N2 . . 121.31(19) ?
C8 C3 C4 . . 119.48(17) ?
N2 C3 C4 . . 119.21(18) ?
C5 C4 C3 . . 118.24(18) ?
C5 C4 C9 . . 121.26(18) ?
C3 C4 C9 . . 120.50(17) ?
C4 C5 C6 . . 123.46(18) ?
C4 C5 H5 . . 118.3 ?
C6 C5 H5 . . 118.3 ?
C7 C6 C5 . . 116.48(16) ?
C7 C6 C10 . . 122.18(17) ?
C5 C6 C10 . . 121.29(17) ?
C6 C7 O2 . . 123.60(16) ?
C6 C7 C8 . . 122.26(18) ?
O2 C7 C8 . . 114.13(17) ?
C3 C8 C7 . . 120.05(18) ?
C3 C8 H8 . . 120.0 ?
C7 C8 H8 . . 120.0 ?
C4 C9 H9A . . 109.5 ?
C4 C9 H9B . . 109.5 ?
H9A C9 H9B . . 109.5 ?
C4 C9 H9C . . 109.5 ?
H9A C9 H9C . . 109.5 ?
H9B C9 H9C . . 109.5 ?
N1 C10 C6 . . 111.05(14) ?
N1 C10 C20 . . 99.76(14) ?
C6 C10 C20 . . 112.95(15) ?
N1 C10 C11 . . 109.94(14) ?
C6 C10 C11 . . 110.04(15) ?
C20 C10 C11 . . 112.71(14) ?
C12 C11 C16 . . 116.36(17) ?
C12 C11 C10 . . 122.45(16) ?
C16 C11 C10 . . 121.10(17) ?
C11 C12 O2 . . 123.13(17) ?
C11 C12 C13 . . 122.70(17) ?
O2 C12 C13 . . 114.16(17) ?
C12 C13 C14 . . 120.03(19) ?
C12 C13 H13 . . 120.0 ?
C14 C13 H13 . . 120.0 ?
N3 C14 C13 . . 121.38(19) ?
N3 C14 C15 . . 119.65(18) ?
C13 C14 C15 . . 118.97(18) ?
C16 C15 C14 . . 118.74(17) ?
C16 C15 C17 . . 120.40(19) ?
C14 C15 C17 . . 120.86(18) ?
C15 C16 C11 . . 123.19(18) ?
C15 C16 H16 . . 118.4 ?
C11 C16 H16 . . 118.4 ?
C15 C17 H17A . . 109.5 ?
C15 C17 H17B . . 109.5 ?
H17A C17 H17B . . 109.5 ?
C15 C17 H17C . . 109.5 ?
H17A C17 H17C . . 109.5 ?
H17B C17 H17C . . 109.5 ?
N3 C18 C19 . . 110.73(17) ?
N3 C18 H18A . . 109.5 ?
C19 C18 H18A . . 109.5 ?
N3 C18 H18B . . 109.5 ?
C19 C18 H18B . . 109.5 ?
H18A C18 H18B . . 108.1 ?
C18 C19 H19A . . 109.5 ?
C18 C19 H19B . . 109.5 ?
H19A C19 H19B . . 109.5 ?
C18 C19 H19C . . 109.5 ?
H19A C19 H19C . . 109.5 ?
H19B C19 H19C . . 109.5 ?
C25 C20 C21 . . 120.81(18) ?
C25 C20 C10 . . 110.72(16) ?
C21 C20 C10 . . 128.47(18) ?
C22 C21 C20 . . 117.94(19) ?
C22 C21 H21 . . 121.0 ?
C20 C21 H21 . . 121.0 ?
C21 C22 C23 . . 121.21(19) ?
C21 C22 H22 . . 119.4 ?
C23 C22 H22 . . 119.4 ?
C24 C23 C22 . . 120.3(2) ?
C24 C23 H23 . . 119.8 ?
C22 C23 H23 . . 119.8 ?
C23 C24 C25 . . 118.43(19) ?
C23 C24 H24 . . 120.8 ?
C25 C24 H24 . . 120.8 ?
C20 C25 C24 . . 121.28(18) ?
C20 C25 C26 . . 109.15(17) ?
C24 C25 C26 . . 129.45(19) ?
O4 C26 N1 . . 126.31(19) ?
O4 C26 C25 . . 127.68(19) ?
N1 C26 C25 . . 105.97(17) ?
N1 C27 C28 . . 115.78(15) ?
N1 C27 H27A . . 108.3 ?
C28 C27 H27A . . 108.3 ?
N1 C27 H27B . . 108.3 ?
C28 C27 H27B . . 108.3 ?
H27A C27 H27B . . 107.4 ?
N4 C28 C27 . . 107.44(16) ?
N4 C28 H28A . . 110.2 ?
C27 C28 H28A . . 110.2 ?
N4 C28 H28B . . 110.2 ?
C27 C28 H28B . . 110.2 ?
H28A C28 H28B . . 108.5 ?
N4 C29 C30 . . 125.0(2) ?
N4 C29 H29 . . 117.5 ?
C30 C29 H29 . . 117.5 ?
C31 C30 C35 . . 120.1(2) ?
C31 C30 C29 . . 118.63(19) ?
C35 C30 C29 . . 121.19(19) ?
C30 C31 C32 . . 122.9(2) ?
C30 C31 H31 . . 118.6 ?
C32 C31 H31 . . 118.6 ?
C33 C32 C31 . . 115.79(19) ?
C33 C32 H32 . . 122.1 ?
C31 C32 H32 . . 122.1 ?
C32 C33 C34 . . 122.6(2) ?
C32 C33 O6 . . 127.6(2) ?
C34 C33 O6 . . 109.75(19) ?
C35 C34 C33 . . 122.3(2) ?
C35 C34 O5 . . 128.24(19) ?
C33 C34 O5 . . 109.46(19) ?
C34 C35 C30 . . 116.26(19) ?
C34 C35 H35 . . 121.9 ?
C30 C35 H35 . . 121.9 ?
O6 C36 O5 . . 108.36(16) ?
O6 C36 H36A . . 110.0 ?
O5 C36 H36A . . 110.0 ?
O6 C36 H36B . . 110.0 ?
O5 C36 H36B . . 110.0 ?
H36A C36 H36B . . 108.4 ?
C26 N1 C27 . . 122.31(16) ?
C26 N1 C10 . . 114.23(15) ?
C27 N1 C10 . . 122.72(15) ?
C29 N4 C28 . . 116.83(19) ?
C3 N2 C2 . . 122.46(19) ?
C3 N2 H2N . . 116.6(15) ?
C2 N2 H2N . . 119.4(15) ?
C7 O2 C12 . . 118.22(14) ?
C14 N3 C18 . . 123.18(18) ?
C14 N3 H3N . . 117.7(15) ?
C18 N3 H3N . . 119.1(15) ?
C34 O5 C36 . . 106.19(15) ?
C33 O6 C36 . . 106.24(16) ?

loop_
_geom_bond_atom_site_label_1
_geom_bond_atom_site_label_2
_geom_bond_site_symmetry_2
_geom_bond_distance
_geom_bond_publ_flag
C1 C2 . 1.522(2) ?
C1 H1A . 0.9600 ?
C1 H1B . 0.9600 ?
C1 H1C . 0.9600 ?
C2 N2 . 1.440(2) ?
C2 H2A . 0.9700 ?
C2 H2B . 0.9700 ?
C3 C8 . 1.386(2) ?
C3 N2 . 1.389(2) ?
C3 C4 . 1.413(3) ?
C4 C5 . 1.377(2) ?
C4 C9 . 1.511(2) ?
C5 C6 . 1.404(2) ?
C5 H5 . 0.9300 ?
C6 C7 . 1.377(2) ?
C6 C10 . 1.519(2) ?
C7 O2 . 1.3821(19) ?
C7 C8 . 1.391(2) ?
C8 H8 . 0.9300 ?
C9 H9A . 0.9600 ?
C9 H9B . 0.9600 ?
C9 H9C . 0.9600 ?
C10 N1 . 1.504(2) ?
C10 C20 . 1.521(2) ?
C10 C11 . 1.525(2) ?
C11 C12 . 1.375(2) ?
C11 C16 . 1.405(2) ?
C12 O2 . 1.3850(19) ?
C12 C13 . 1.389(2) ?
C13 C14 . 1.391(2) ?
C13 H13 . 0.9300 ?
C14 N3 . 1.388(2) ?
C14 C15 . 1.415(3) ?
C15 C16 . 1.378(2) ?
C15 C17 . 1.513(2) ?
C16 H16 . 0.9300 ?
C17 H17A . 0.9600 ?
C17 H17B . 0.9600 ?
C17 H17C . 0.9600 ?
C18 N3 . 1.447(3) ?
C18 C19 . 1.517(2) ?
C18 H18A . 0.9700 ?
C18 H18B . 0.9700 ?
C19 H19A . 0.9600 ?
C19 H19B . 0.9600 ?
C19 H19C . 0.9600 ?
C20 C25 . 1.380(2) ?
C20 C21 . 1.385(2) ?
C21 C22 . 1.384(3) ?
C21 H21 . 0.9300 ?
C22 C23 . 1.394(3) ?
C22 H22 . 0.9300 ?
C23 C24 . 1.379(3) ?
C23 H23 . 0.9300 ?
C24 C25 . 1.382(2) ?
C24 H24 . 0.9300 ?
C25 C26 . 1.486(2) ?
C26 O4 . 1.227(2) ?
C26 N1 . 1.360(2) ?
C27 N1 . 1.456(2) ?
C27 C28 . 1.504(2) ?
C27 H27A . 0.9700 ?
C27 H27B . 0.9700 ?
C28 N4 . 1.475(2) ?
C28 H28A . 0.9700 ?
C28 H28B . 0.9700 ?
C29 N4 . 1.251(2) ?
C29 C30 . 1.476(3) ?
C29 H29 . 0.9300 ?
C30 C31 . 1.373(2) ?
C30 C35 . 1.409(2) ?
C31 C32 . 1.393(3) ?
C31 H31 . 0.9300 ?
C32 C33 . 1.351(2) ?
C32 H32 . 0.9300 ?
C33 C34 . 1.380(2) ?
C33 O6 . 1.386(2) ?
C34 C35 . 1.365(3) ?
C34 O5 . 1.388(2) ?
C35 H35 . 0.9300 ?
C36 O6 . 1.423(2) ?
C36 O5 . 1.427(2) ?
C36 H36A . 0.9700 ?
C36 H36B . 0.9700 ?
N2 H2N . 0.790(17) ?
N3 H3N . 0.836(17) ?

loop_
_geom_torsion_atom_site_label_1
_geom_torsion_atom_site_label_2
_geom_torsion_atom_site_label_3
_geom_torsion_atom_site_label_4
_geom_torsion_site_symmetry_1
_geom_torsion_site_symmetry_2
_geom_torsion_site_symmetry_3
_geom_torsion_site_symmetry_4
_geom_torsion
_geom_torsion_publ_flag
C8 C3 C4 C5 . . . . -1.0(3) ?
N2 C3 C4 C5 . . . . 178.93(17) ?
C8 C3 C4 C9 . . . . 179.32(17) ?
N2 C3 C4 C9 . . . . -0.7(3) ?
C3 C4 C5 C6 . . . . -0.6(3) ?
C9 C4 C5 C6 . . . . 179.08(17) ?
C4 C5 C6 C7 . . . . 1.2(3) ?
C4 C5 C6 C10 . . . . -176.25(17) ?
C5 C6 C7 O2 . . . . -179.61(15) ?
C10 C6 C7 O2 . . . . -2.2(3) ?
C5 C6 C7 C8 . . . . -0.3(3) ?
C10 C6 C7 C8 . . . . 177.18(16) ?
N2 C3 C8 C7 . . . . -178.01(17) ?
C4 C3 C8 C7 . . . . 1.9(3) ?
C6 C7 C8 C3 . . . . -1.3(3) ?
O2 C7 C8 C3 . . . . 178.12(15) ?
C7 C6 C10 N1 . . . . -115.91(19) ?
C5 C6 C10 N1 . . . . 61.4(2) ?
C7 C6 C10 C20 . . . . 132.98(18) ?
C5 C6 C10 C20 . . . . -49.7(2) ?
C7 C6 C10 C11 . . . . 6.1(2) ?
C5 C6 C10 C11 . . . . -176.62(16) ?
N1 C10 C11 C12 . . . . 115.71(19) ?
C6 C10 C11 C12 . . . . -6.9(2) ?
C20 C10 C11 C12 . . . . -133.97(18) ?
N1 C10 C11 C16 . . . . -60.5(2) ?
C6 C10 C11 C16 . . . . 176.87(15) ?
C20 C10 C11 C16 . . . . 49.8(2) ?
C16 C11 C12 O2 . . . . -179.68(15) ?
C10 C11 C12 O2 . . . . 3.9(3) ?
C16 C11 C12 C13 . . . . 1.5(3) ?
C10 C11 C12 C13 . . . . -174.94(16) ?
C11 C12 C13 C14 . . . . -1.1(3) ?
O2 C12 C13 C14 . . . . 179.95(15) ?
C12 C13 C14 N3 . . . . 179.83(17) ?
C12 C13 C14 C15 . . . . 0.4(3) ?
N3 C14 C15 C16 . . . . -179.57(17) ?
C13 C14 C15 C16 . . . . -0.1(3) ?
N3 C14 C15 C17 . . . . 0.7(3) ?
C13 C14 C15 C17 . . . . -179.81(16) ?
C14 C15 C16 C11 . . . . 0.5(3) ?
C17 C15 C16 C11 . . . . -179.76(16) ?
C12 C11 C16 C15 . . . . -1.2(3) ?
C10 C11 C16 C15 . . . . 175.26(17) ?
N1 C10 C20 C25 . . . . 3.82(18) ?
C6 C10 C20 C25 . . . . 121.76(17) ?
C11 C10 C20 C25 . . . . -112.75(17) ?
N1 C10 C20 C21 . . . . -175.41(17) ?
C6 C10 C20 C21 . . . . -57.5(2) ?
C11 C10 C20 C21 . . . . 68.0(2) ?
C25 C20 C21 C22 . . . . -1.6(3) ?
C10 C20 C21 C22 . . . . 177.57(17) ?
C20 C21 C22 C23 . . . . 1.7(3) ?
C21 C22 C23 C24 . . . . -0.7(3) ?
C22 C23 C24 C25 . . . . -0.5(3) ?
C21 C20 C25 C24 . . . . 0.5(3) ?
C10 C20 C25 C24 . . . . -178.84(15) ?
C21 C20 C25 C26 . . . . 176.84(15) ?
C10 C20 C25 C26 . . . . -2.4(2) ?
C23 C24 C25 C20 . . . . 0.6(3) ?
C23 C24 C25 C26 . . . . -174.98(17) ?
C20 C25 C26 O4 . . . . -178.01(18) ?
C24 C25 C26 O4 . . . . -2.0(3) ?
C20 C25 C26 N1 . . . . -0.2(2) ?
C24 C25 C26 N1 . . . . 175.78(18) ?
N1 C27 C28 N4 . . . . 175.74(17) ?
N4 C29 C30 C31 . . . . 166.7(2) ?
N4 C29 C30 C35 . . . . -11.4(4) ?
C35 C30 C31 C32 . . . . 1.4(3) ?
C29 C30 C31 C32 . . . . -176.7(2) ?
C30 C31 C32 C33 . . . . -0.3(3) ?
C31 C32 C33 C34 . . . . -0.8(3) ?
C31 C32 C33 O6 . . . . 178.7(2) ?
C32 C33 C34 C35 . . . . 0.8(4) ?
O6 C33 C34 C35 . . . . -178.8(2) ?
C32 C33 C34 O5 . . . . 179.7(2) ?
O6 C33 C34 O5 . . . . 0.1(3) ?
C33 C34 C35 C30 . . . . 0.4(3) ?
O5 C34 C35 C30 . . . . -178.4(2) ?
C31 C30 C35 C34 . . . . -1.4(3) ?
C29 C30 C35 C34 . . . . 176.7(2) ?
O4 C26 N1 C27 . . . . 10.4(3) ?
C25 C26 N1 C27 . . . . -167.46(14) ?
O4 C26 N1 C10 . . . . -179.26(17) ?
C25 C26 N1 C10 . . . . 2.92(19) ?
C28 C27 N1 C26 . . . . -110.2(2) ?
C28 C27 N1 C10 . . . . 80.2(2) ?
C6 C10 N1 C26 . . . . -123.48(17) ?
C20 C10 N1 C26 . . . . -4.13(18) ?
C11 C10 N1 C26 . . . . 114.50(17) ?
C6 C10 N1 C27 . . . . 46.8(2) ?
C20 C10 N1 C27 . . . . 166.20(14) ?
C11 C10 N1 C27 . . . . -75.17(19) ?
C30 C29 N4 C28 . . . . -179.9(2) ?
C27 C28 N4 C29 . . . . -133.9(2) ?
C8 C3 N2 C2 . . . . 6.7(3) ?
C4 C3 N2 C2 . . . . -173.21(19) ?
C1 C2 N2 C3 . . . . 172.91(18) ?
C6 C7 O2 C12 . . . . -1.7(2) ?
C8 C7 O2 C12 . . . . 178.86(15) ?
C11 C12 O2 C7 . . . . 0.9(2) ?
C13 C12 O2 C7 . . . . 179.80(15) ?
C13 C14 N3 C18 . . . . -3.1(3) ?
C15 C14 N3 C18 . . . . 176.40(19) ?
C19 C18 N3 C14 . . . . 179.95(18) ?
C35 C34 O5 C36 . . . . 178.7(2) ?
C33 C34 O5 C36 . . . . -0.2(3) ?
O6 C36 O5 C34 . . . . 0.2(3) ?
C32 C33 O6 C36 . . . . -179.5(2) ?
C34 C33 O6 C36 . . . . 0.0(3) ?
O5 C36 O6 C33 . . . . -0.2(2) ?

loop_
_cod_related_entry_id
_cod_related_entry_database
_cod_related_entry_code
1 ChemSpider 24742772
